data_7234911
loop_
_publ_author_name
'Chen Wang'
'Yi Yuan'
'Sheng-Yong Li'
'Zuo-Bang Sun'
'Zuo-Quan Jiang'
'Cui-Hua Zhao'

_publ_section_title
;
 A highly twisted triarylborane-based biphenyl as an efficient host for
 blue and green phosphorescent OLEDs
;
_journal_name_full 'Journal of Materials Chemistry C'
_journal_page_first 7607
_journal_page_last 7613
_journal_paper_doi 10.1039/C6TC02451C
_journal_volume 4
_journal_year 2016
_chemical_formula_sum 'C42 H40 B N'
_chemical_formula_weight 569.56
_space_group_crystal_system monoclinic
_space_group_IT_number 14
_space_group_name_Hall '-P 2yn'
_space_group_name_H-M_alt 'P 1 21/n 1'
_atom_sites_solution_hydrogens geom
_cell_angle_alpha 90
_cell_angle_beta 97.821(9)
_cell_angle_gamma 90
_cell_formula_units_Z 4
_cell_length_a 10.788(10)
_cell_length_b 23.33(2)
_cell_length_c 13.186(12)
_cell_measurement_reflns_used 2546
_cell_measurement_temperature 298(2)
_cell_measurement_theta_max 21.87
_cell_measurement_theta_min 2.58
_cell_volume 3288(5)
_computing_structure_refinement 'SHELXL-2013 (Sheldrick, 2013)'
_diffrn_ambient_temperature 298(2)
_diffrn_measured_fraction_theta_full 0.977
_diffrn_measured_fraction_theta_max 0.997
_diffrn_measurement_device_type 'Bruker APEX-II CCD'
_diffrn_radiation_type MoK\a
_diffrn_radiation_wavelength 0.710
_diffrn_reflns_av_R_equivalents 0.0517
_diffrn_reflns_av_unetI/netI 0.0736
_diffrn_reflns_Laue_measured_fraction_full 0.977
_diffrn_reflns_Laue_measured_fraction_max 0.997
_diffrn_reflns_limit_h_max 12
_diffrn_reflns_limit_h_min -12
_diffrn_reflns_limit_k_max 26
_diffrn_reflns_limit_k_min -27
_diffrn_reflns_limit_l_max 15
_diffrn_reflns_limit_l_min -14
_diffrn_reflns_number 13332
_diffrn_reflns_point_group_measured_fraction_full 0.977
_diffrn_reflns_point_group_measured_fraction_max 0.997
_diffrn_reflns_theta_full 25.214
_diffrn_reflns_theta_max 24.997
_diffrn_reflns_theta_min 2.582
_exptl_absorpt_coefficient_mu 0.065
_exptl_crystal_density_diffrn 1.151
_exptl_crystal_density_method 'not measured'
_exptl_crystal_description block
_exptl_crystal_F_000 1216
_exptl_crystal_size_max 0.120
_exptl_crystal_size_mid 0.090
_exptl_crystal_size_min 0.080
_refine_diff_density_max 0.232
_refine_diff_density_min -0.328
_refine_diff_density_rms 0.077
_refine_ls_extinction_coef .
_refine_ls_extinction_method none
_refine_ls_goodness_of_fit_ref 1.043
_refine_ls_hydrogen_treatment constr
_refine_ls_matrix_type full
_refine_ls_number_parameters 403
_refine_ls_number_reflns 5799
_refine_ls_number_restraints 0
_refine_ls_restrained_S_all 1.043
_refine_ls_R_factor_all 0.1191
_refine_ls_R_factor_gt 0.0640
_refine_ls_shift/su_max 0.111
_refine_ls_shift/su_mean 0.002
_refine_ls_structure_factor_coef Fsqd
_refine_ls_weighting_details
;
 w=1/[\s^2^(Fo^2^)+(0.0782P)^2^+0.3733P]
 where P=(Fo^2^+2Fc^2^)/3
;
_refine_ls_weighting_scheme calc
_refine_ls_wR_factor_gt 0.1417
_refine_ls_wR_factor_ref 0.1757
_reflns_Friedel_coverage 0.000
_reflns_Friedel_fraction_full .
_reflns_Friedel_fraction_max .
_reflns_number_gt 3333
_reflns_number_total 5799
_reflns_threshold_expression 'I > 2\s(I)'
_cod_data_source_file J-Mater-Chem-C-2016-4-7607.cif
_cod_data_source_block p
_cod_original_sg_symbol_H-M 'P 21/n'
_cod_database_code 7234911
_shelx_space_group_comment
;
The symmetry employed for this shelxl refinement is uniquely defined
by the following loop, which should always be used as a source of
symmetry information in preference to the above space-group names.
They are only intended as comments.
;
_shelx_estimated_absorpt_t_min 0.992
_shelx_estimated_absorpt_t_max 0.995
_shelxl_version_number 2013-2

loop_
_space_group_symop_operation_xyz
'x, y, z'
'-x+1/2, y+1/2, -z+1/2'
'-x, -y, -z'
'x-1/2, -y-1/2, z-1/2'

loop_
_atom_site_label
_atom_site_type_symbol
_atom_site_fract_x
_atom_site_fract_y
_atom_site_fract_z
_atom_site_U_iso_or_equiv
_atom_site_adp_type
_atom_site_occupancy
_atom_site_site_symmetry_order
_atom_site_calc_flag
_atom_site_refinement_flags_posn
_atom_site_refinement_flags_adp
_atom_site_refinement_flags_occupancy
_atom_site_disorder_assembly
_atom_site_disorder_group
B1 B 0.3130(2) 0.39286(12) 0.6337(2) 0.0411(7) Uani 1 1 d . . . . .
C1 C 0.1892(3) 0.54788(11) 0.88188(18) 0.0498(7) Uani 1 1 d . . . . .
C2 C 0.0879(3) 0.58358(12) 0.8791(2) 0.0603(7) Uani 1 1 d . . . . .
H2 H 0.0077 0.5684 0.8755 0.072 Uiso 1 1 calc R U . . .
C3 C 0.1058(4) 0.64234(13) 0.8816(2) 0.0793(9) Uani 1 1 d . . . . .
H3 H 0.0372 0.6667 0.8787 0.095 Uiso 1 1 calc R U . . .
C4 C 0.2230(4) 0.66450(15) 0.8885(2) 0.0859(11) Uani 1 1 d . . . . .
H4 H 0.2346 0.7040 0.8907 0.103 Uiso 1 1 calc R U . . .
C5 C 0.3239(4) 0.62887(15) 0.8920(2) 0.0802(10) Uani 1 1 d . . . . .
H5 H 0.4041 0.6442 0.8971 0.096 Uiso 1 1 calc R U . . .
C6 C 0.3077(3) 0.57050(12) 0.8880(2) 0.0637(8) Uani 1 1 d . . . . .
H6 H 0.3765 0.5464 0.8894 0.076 Uiso 1 1 calc R U . . .
C7 C 0.2109(2) 0.45520(11) 0.9685(2) 0.0505(7) Uani 1 1 d . . . . .
C8 C 0.2695(3) 0.48042(13) 1.0566(2) 0.0638(8) Uani 1 1 d . . . . .
H8 H 0.2793 0.5200 1.0590 0.077 Uiso 1 1 calc R U . . .
C9 C 0.3136(3) 0.44833(17) 1.1405(3) 0.0878(10) Uani 1 1 d . . . . .
H9 H 0.3539 0.4666 1.1985 0.105 Uiso 1 1 calc R U . . .
C10 C 0.3000(4) 0.39053(19) 1.1412(3) 0.0980(12) Uani 1 1 d . . . . .
H10 H 0.3311 0.3691 1.1984 0.118 Uiso 1 1 calc R U . . .
C11 C 0.2392(4) 0.36479(14) 1.0556(3) 0.0883(11) Uani 1 1 d . . . . .
H11 H 0.2275 0.3253 1.0553 0.106 Uiso 1 1 calc R U . . .
C12 C 0.1951(3) 0.39606(13) 0.9698(2) 0.0724(9) Uani 1 1 d . . . . .
H12 H 0.1543 0.3775 0.9123 0.087 Uiso 1 1 calc R U . . .
C13 C 0.0763(2) 0.46583(10) 0.8026(2) 0.0473(6) Uani 1 1 d . . . . .
C14 C -0.0339(3) 0.44506(13) 0.8315(2) 0.0694(9) Uani 1 1 d . . . . .
H14 H -0.0440 0.4442 0.9004 0.083 Uiso 1 1 calc R U . . .
C15 C -0.1279(3) 0.42592(14) 0.7597(3) 0.0810(10) Uani 1 1 d . . . . .
H15 H -0.2012 0.4117 0.7802 0.097 Uiso 1 1 calc R U . . .
C16 C -0.1153(3) 0.42747(13) 0.6584(3) 0.0714(9) Uani 1 1 d . . . . .
H16 H -0.1793 0.4142 0.6098 0.086 Uiso 1 1 calc R U . . .
C17 C -0.0075(2) 0.44882(11) 0.6287(2) 0.0554(7) Uani 1 1 d . . . . .
H17 H -0.0002 0.4506 0.5593 0.066 Uiso 1 1 calc R U . . .
C18 C 0.0906(2) 0.46781(10) 0.69897(19) 0.0425(6) Uani 1 1 d . . . . .
C19 C 0.2045(2) 0.49259(10) 0.66232(17) 0.0398(6) Uani 1 1 d . . . . .
C20 C 0.2062(3) 0.55119(11) 0.6460(2) 0.0536(7) Uani 1 1 d . . . . .
H20 H 0.1367 0.5730 0.6561 0.064 Uiso 1 1 calc R U . . .
C21 C 0.3080(3) 0.57778(12) 0.6153(2) 0.0649(8) Uani 1 1 d . . . . .
H21 H 0.3060 0.6169 0.6021 0.078 Uiso 1 1 calc R U . . .
C22 C 0.4118(3) 0.54692(12) 0.6043(2) 0.0666(8) Uani 1 1 d . . . . .
H22 H 0.4824 0.5651 0.5866 0.080 Uiso 1 1 calc R U . . .
C23 C 0.4123(2) 0.48880(12) 0.6194(2) 0.0568(7) Uani 1 1 d . . . . .
H23 H 0.4845 0.4683 0.6123 0.068 Uiso 1 1 calc R U . . .
C24 C 0.3085(2) 0.45935(10) 0.64502(17) 0.0403(6) Uani 1 1 d . . . . .
C25 C 0.4510(3) 0.40969(14) 0.8468(2) 0.0711(9) Uani 1 1 d . . . . .
H25A H 0.4765 0.3966 0.9155 0.107 Uiso 1 1 calc R U . . .
H25B H 0.3613 0.4111 0.8336 0.107 Uiso 1 1 calc R U . . .
H25C H 0.4844 0.4473 0.8387 0.107 Uiso 1 1 calc R U . . .
C26 C 0.7803(3) 0.27011(16) 0.7892(3) 0.1044(13) Uani 1 1 d . . . . .
H26A H 0.8232 0.2910 0.8463 0.157 Uiso 1 1 calc R U . . .
H26B H 0.8331 0.2672 0.7364 0.157 Uiso 1 1 calc R U . . .
H26C H 0.7602 0.2324 0.8111 0.157 Uiso 1 1 calc R U . . .
C27 C 0.4400(3) 0.30671(13) 0.5038(2) 0.0721(9) Uani 1 1 d . . . . .
H27A H 0.4927 0.2793 0.4762 0.108 Uiso 1 1 calc R U . . .
H27B H 0.4354 0.3410 0.4633 0.108 Uiso 1 1 calc R U . . .
H27C H 0.3576 0.2909 0.5026 0.108 Uiso 1 1 calc R U . . .
C28 C 0.4933(2) 0.32056(10) 0.6116(2) 0.0511(7) Uani 1 1 d . . . . .
C29 C 0.6036(3) 0.29324(12) 0.6502(2) 0.0640(8) Uani 1 1 d . . . . .
H29 H 0.6400 0.2684 0.6077 0.077 Uiso 1 1 calc R U . . .
C30 C 0.6612(3) 0.30124(12) 0.7481(3) 0.0634(8) Uani 1 1 d . . . . .
C31 C 0.6075(2) 0.33922(12) 0.8088(2) 0.0575(7) Uani 1 1 d . . . . .
H31 H 0.6448 0.3450 0.8758 0.069 Uiso 1 1 calc R U . . .
C32 C 0.4992(2) 0.36930(11) 0.7729(2) 0.0481(6) Uani 1 1 d . . . . .
C33 C 0.4379(2) 0.35989(10) 0.67299(19) 0.0445(6) Uani 1 1 d . . . . .
C34 C 0.1664(3) 0.30418(12) 0.7293(2) 0.0635(8) Uani 1 1 d . . . . .
H34A H 0.1116 0.3249 0.7676 0.095 Uiso 1 1 calc R U . . .
H34B H 0.2515 0.3150 0.7521 0.095 Uiso 1 1 calc R U . . .
H34C H 0.1566 0.2638 0.7396 0.095 Uiso 1 1 calc R U . . .
C35 C -0.1098(3) 0.26841(14) 0.4014(3) 0.0941(12) Uani 1 1 d . . . . .
H35A H -0.1042 0.2285 0.4191 0.141 Uiso 1 1 calc R U . . .
H35B H -0.1054 0.2728 0.3296 0.141 Uiso 1 1 calc R U . . .
H35C H -0.1878 0.2836 0.4169 0.141 Uiso 1 1 calc R U . . .
C36 C 0.2150(3) 0.42035(13) 0.4126(2) 0.0713(9) Uani 1 1 d . . . . .
H36A H 0.1753 0.4215 0.3429 0.107 Uiso 1 1 calc R U . . .
H36B H 0.3026 0.4126 0.4140 0.107 Uiso 1 1 calc R U . . .
H36C H 0.2043 0.4566 0.4447 0.107 Uiso 1 1 calc R U . . .
C37 C 0.0589(2) 0.34273(12) 0.4164(2) 0.0587(8) Uani 1 1 d . . . . .
H37 H 0.0344 0.3508 0.3475 0.070 Uiso 1 1 calc R U . . .
C38 C 0.1564(2) 0.37378(11) 0.46935(19) 0.0487(7) Uani 1 1 d . . . . .
C39 C 0.1982(2) 0.36073(10) 0.57185(18) 0.0422(6) Uani 1 1 d . . . . .
C40 C 0.1347(2) 0.31784(10) 0.61843(19) 0.0447(6) Uani 1 1 d . . . . .
C41 C 0.0354(2) 0.28910(11) 0.5629(2) 0.0549(7) Uani 1 1 d . . . . .
H41 H -0.0064 0.2612 0.5955 0.066 Uiso 1 1 calc R U . . .
C42 C -0.0030(2) 0.30043(12) 0.4621(2) 0.0611(8) Uani 1 1 d . . . . .
N1 N 0.17241(19) 0.48705(9) 0.87937(16) 0.0502(6) Uani 1 1 d . . . . .

loop_
_atom_site_aniso_label
_atom_site_aniso_U_11
_atom_site_aniso_U_22
_atom_site_aniso_U_33
_atom_site_aniso_U_23
_atom_site_aniso_U_13
_atom_site_aniso_U_12
B1 0.0373(15) 0.0480(17) 0.0388(16) -0.0004(13) 0.0077(12) -0.0002(13)
C1 0.0606(17) 0.0498(16) 0.0396(15) -0.0032(12) 0.0094(12) -0.0087(14)
C2 0.0671(19) 0.0563(18) 0.0590(19) -0.0057(14) 0.0146(14) -0.0040(16)
C3 0.106(3) 0.056(2) 0.078(2) -0.0029(16) 0.017(2) 0.006(2)
C4 0.124(3) 0.053(2) 0.078(2) 0.0028(17) 0.005(2) -0.023(2)
C5 0.089(3) 0.077(2) 0.072(2) 0.0008(18) 0.0030(19) -0.036(2)
C6 0.0617(19) 0.0634(19) 0.0649(19) 0.0009(15) 0.0045(15) -0.0155(15)
C7 0.0540(16) 0.0509(16) 0.0503(17) -0.0002(13) 0.0212(13) 0.0010(13)
C8 0.075(2) 0.0634(18) 0.0534(19) 0.0008(15) 0.0108(16) -0.0004(16)
C9 0.105(3) 0.095(3) 0.062(2) 0.0132(19) 0.0050(19) 0.000(2)
C10 0.124(3) 0.096(3) 0.077(3) 0.029(2) 0.027(2) 0.024(3)
C11 0.129(3) 0.0554(19) 0.089(3) 0.015(2) 0.046(2) 0.011(2)
C12 0.099(2) 0.0577(19) 0.067(2) -0.0020(16) 0.0339(18) -0.0028(18)
C13 0.0441(14) 0.0435(14) 0.0562(17) -0.0091(12) 0.0138(13) -0.0054(12)
C14 0.0596(18) 0.076(2) 0.078(2) -0.0181(17) 0.0312(16) -0.0201(17)
C15 0.0527(19) 0.085(2) 0.111(3) -0.024(2) 0.0324(19) -0.0281(17)
C16 0.0440(17) 0.071(2) 0.098(3) -0.0269(18) 0.0051(17) -0.0089(15)
C17 0.0444(15) 0.0590(17) 0.0614(18) -0.0118(14) 0.0028(13) 0.0008(14)
C18 0.0359(13) 0.0366(13) 0.0549(17) -0.0057(12) 0.0059(12) 0.0029(11)
C19 0.0400(13) 0.0415(14) 0.0373(14) -0.0014(11) 0.0027(11) -0.0007(11)
C20 0.0589(17) 0.0437(15) 0.0597(18) 0.0006(13) 0.0141(14) 0.0081(14)
C21 0.082(2) 0.0447(16) 0.072(2) 0.0026(14) 0.0251(17) -0.0096(16)
C22 0.0667(19) 0.0580(19) 0.079(2) -0.0029(16) 0.0259(16) -0.0207(16)
C23 0.0450(15) 0.0598(18) 0.0679(19) -0.0081(14) 0.0157(13) -0.0051(14)
C24 0.0343(13) 0.0443(14) 0.0421(14) -0.0031(11) 0.0038(11) -0.0028(11)
C25 0.0579(18) 0.096(2) 0.0567(19) -0.0174(16) -0.0015(14) 0.0094(17)
C26 0.071(2) 0.114(3) 0.122(3) 0.014(2) -0.008(2) 0.045(2)
C27 0.071(2) 0.0701(19) 0.073(2) -0.0225(16) 0.0015(17) 0.0160(16)
C28 0.0449(15) 0.0401(14) 0.0671(19) -0.0055(13) 0.0038(13) 0.0018(12)
C29 0.0546(17) 0.0536(17) 0.084(2) -0.0051(15) 0.0107(16) 0.0131(15)
C30 0.0433(16) 0.0610(18) 0.084(2) 0.0088(16) 0.0005(16) 0.0089(14)
C31 0.0399(15) 0.0709(19) 0.0590(18) 0.0110(15) -0.0033(13) -0.0020(14)
C32 0.0344(13) 0.0544(16) 0.0552(17) 0.0005(13) 0.0051(12) -0.0035(12)
C33 0.0350(13) 0.0441(14) 0.0535(17) -0.0038(12) 0.0030(12) -0.0036(11)
C34 0.0627(18) 0.0605(18) 0.065(2) 0.0042(14) 0.0016(15) -0.0072(15)
C35 0.069(2) 0.086(2) 0.114(3) -0.028(2) -0.033(2) -0.0094(19)
C36 0.073(2) 0.084(2) 0.0545(18) 0.0075(16) 0.0021(15) -0.0002(18)
C37 0.0498(16) 0.0668(19) 0.0535(17) -0.0131(14) -0.0149(14) 0.0153(15)
C38 0.0425(14) 0.0524(16) 0.0496(17) -0.0035(13) 0.0000(12) 0.0085(13)
C39 0.0347(13) 0.0410(14) 0.0491(16) -0.0056(12) -0.0009(11) 0.0048(11)
C40 0.0405(14) 0.0355(13) 0.0559(17) -0.0063(12) -0.0013(12) 0.0032(11)
C41 0.0446(15) 0.0424(15) 0.075(2) -0.0037(14) -0.0011(14) -0.0023(13)
C42 0.0448(16) 0.0529(17) 0.081(2) -0.0187(16) -0.0092(15) 0.0007(14)
N1 0.0546(13) 0.0474(13) 0.0503(14) -0.0066(10) 0.0129(11) -0.0085(11)

loop_
_atom_type_symbol
_atom_type_description
_atom_type_scat_dispersion_real
_atom_type_scat_dispersion_imag
_atom_type_scat_source
C C 0.0033 0.0016 'International Tables Vol C Tables 4.2.6.8 and 6.1.1.4'
H H 0.0000 0.0000 'International Tables Vol C Tables 4.2.6.8 and 6.1.1.4'
B B 0.0013 0.0007 'International Tables Vol C Tables 4.2.6.8 and 6.1.1.4'
N N 0.0061 0.0033 'International Tables Vol C Tables 4.2.6.8 and 6.1.1.4'

loop_
_geom_angle_atom_site_label_1
_geom_angle_atom_site_label_2
_geom_angle_atom_site_label_3
_geom_angle
_geom_angle_site_symmetry_1
_geom_angle_site_symmetry_3
C24 B1 C39 119.4(2) . .
C24 B1 C33 119.3(2) . .
C39 B1 C33 120.9(2) . .
C2 C1 C6 120.0(3) . .
C2 C1 N1 120.3(2) . .
C6 C1 N1 119.7(3) . .
C1 C2 C3 119.5(3) . .
C4 C3 C2 120.3(3) . .
C3 C4 C5 120.1(3) . .
C4 C5 C6 120.4(3) . .
C5 C6 C1 119.7(3) . .
C8 C7 C12 117.1(3) . .
C8 C7 N1 122.0(2) . .
C12 C7 N1 120.9(3) . .
C9 C8 C7 121.2(3) . .
C10 C9 C8 121.6(3) . .
C9 C10 C11 118.2(3) . .
C10 C11 C12 121.3(3) . .
C11 C12 C7 120.5(3) . .
C14 C13 C18 119.6(2) . .
C14 C13 N1 119.5(2) . .
C18 C13 N1 120.9(2) . .
C15 C14 C13 120.6(3) . .
C16 C15 C14 120.5(3) . .
C15 C16 C17 119.5(3) . .
C16 C17 C18 121.8(3) . .
C17 C18 C13 118.0(2) . .
C17 C18 C19 119.7(2) . .
C13 C18 C19 122.3(2) . .
C20 C19 C24 119.4(2) . .
C20 C19 C18 117.4(2) . .
C24 C19 C18 123.2(2) . .
C21 C20 C19 121.4(3) . .
C22 C21 C20 119.9(3) . .
C21 C22 C23 119.8(3) . .
C22 C23 C24 122.3(3) . .
C23 C24 C19 116.9(2) . .
C23 C24 B1 115.5(2) . .
C19 C24 B1 126.8(2) . .
C29 C28 C33 120.0(3) . .
C29 C28 C27 116.8(2) . .
C33 C28 C27 123.2(2) . .
C30 C29 C28 122.8(3) . .
C29 C30 C31 117.7(3) . .
C29 C30 C26 121.9(3) . .
C31 C30 C26 120.4(3) . .
C30 C31 C32 121.9(3) . .
C31 C32 C33 120.4(2) . .
C31 C32 C25 116.5(2) . .
C33 C32 C25 123.1(2) . .
C28 C33 C32 117.2(2) . .
C28 C33 B1 122.6(2) . .
C32 C33 B1 120.2(2) . .
C42 C37 C38 122.3(3) . .
C37 C38 C39 119.7(2) . .
C37 C38 C36 117.9(3) . .
C39 C38 C36 122.4(2) . .
C38 C39 C40 117.8(2) . .
C38 C39 B1 121.5(2) . .
C40 C39 B1 120.6(2) . .
C41 C40 C39 120.2(2) . .
C41 C40 C34 118.2(2) . .
C39 C40 C34 121.5(2) . .
C42 C41 C40 122.1(3) . .
C41 C42 C37 117.7(2) . .
C41 C42 C35 122.0(3) . .
C37 C42 C35 120.2(3) . .
C7 N1 C1 118.9(2) . .
C7 N1 C13 120.7(2) . .
C1 N1 C13 115.8(2) . .

loop_
_geom_bond_atom_site_label_1
_geom_bond_atom_site_label_2
_geom_bond_distance
_geom_bond_site_symmetry_2
B1 C24 1.560(4) .
B1 C39 1.576(4) .
B1 C33 1.577(4) .
C1 C2 1.371(4) .
C1 C6 1.375(4) .
C1 N1 1.430(3) .
C2 C3 1.384(4) .
C3 C4 1.358(5) .
C4 C5 1.365(5) .
C5 C6 1.373(4) .
C7 C8 1.377(4) .
C7 C12 1.391(4) .
C7 N1 1.404(3) .
C8 C9 1.366(4) .
C9 C10 1.357(5) .
C10 C11 1.365(5) .
C11 C12 1.375(4) .
C13 C14 1.384(4) .
C13 C18 1.397(3) .
C13 N1 1.435(3) .
C14 C15 1.364(4) .
C15 C16 1.362(4) .
C16 C17 1.371(4) .
C17 C18 1.382(3) .
C18 C19 1.497(3) .
C19 C20 1.384(4) .
C19 C24 1.407(3) .
C20 C21 1.369(4) .
C21 C22 1.355(4) .
C22 C23 1.370(4) .
C23 C24 1.394(3) .
C25 C32 1.499(4) .
C26 C30 1.511(4) .
C27 C28 1.495(4) .
C28 C29 1.384(4) .
C28 C33 1.409(3) .
C29 C30 1.367(4) .
C30 C31 1.373(4) .
C31 C32 1.390(3) .
C32 C33 1.409(3) .
C34 C40 1.490(4) .
C35 C42 1.509(4) .
C36 C38 1.506(4) .
C37 C42 1.376(4) .
C37 C38 1.386(3) .
C38 C39 1.399(3) .
C39 C40 1.401(3) .
C40 C41 1.385(3) .
C41 C42 1.363(4) .
